data_2209772
loop_
_publ_author_name
'Fu, Yun-Long'
'Sun, Min-Na'
'Zhi, Xiao-Fang'
'Ng, Seik Weng'

_publ_section_title Bis(4-aminobenzenesulfonato-\k<i>N</i>)bis(<i>N</i>,<i>N</i>-dimethylformamide-\k<i>O</i>)copper(II)
_journal_coeditor_code BT2143
_journal_issue 8
_journal_name_full 'Acta Crystallographica Section E'
_journal_page_first m1952
_journal_page_last m1953
_journal_paper_doi 10.1107/S1600536806027942
_journal_volume 62
_journal_year 2006
_chemical_formula_iupac '[Cu (C6 H6 N2 O3 S)2 (C3 H7 N O)2]'
_chemical_formula_moiety 'C18 H26 Cu N4 O8 S2'
_chemical_formula_sum 'C18 H26 Cu N4 O8 S2'
_chemical_formula_weight 554.09
_chemical_name_systematic
;
Bis(4-aminobenzenesulfonato-\kN)bis(N,N-dimethylformamide-\kO)copper(II)
;
_space_group_IT_number 2
_symmetry_cell_setting triclinic
_symmetry_space_group_name_Hall '-P 1'
_symmetry_space_group_name_H-M 'P -1'
_atom_sites_solution_hydrogens geom
_atom_sites_solution_primary direct
_atom_sites_solution_secondary difmap
_audit_creation_method SHELXL97
_cell_angle_alpha 87.0330(10)
_cell_angle_beta 77.3440(10)
_cell_angle_gamma 84.3370(10)
_cell_formula_units_Z 1
_cell_length_a 7.1168(5)
_cell_length_b 8.4491(6)
_cell_length_c 9.5294(6)
_cell_measurement_reflns_used 3041
_cell_measurement_temperature 295(2)
_cell_measurement_theta_max 28.4
_cell_measurement_theta_min 2.4
_cell_volume 556.09(7)
_computing_cell_refinement 'SAINT (Bruker, 2003)'
_computing_data_collection 'SMART (Bruker, 2003)'
_computing_data_reduction SAINT
_computing_molecular_graphics 'ORTEPII (Johnson, 1976)'
_computing_publication_material SHELXL97
_computing_structure_refinement 'SHELXL97 (Sheldrick, 1997)'
_computing_structure_solution 'SHELXS97 (Sheldrick, 1997)'
_diffrn_ambient_temperature 295(2)
_diffrn_measured_fraction_theta_full 0.95
_diffrn_measured_fraction_theta_max 0.95
_diffrn_measurement_device_type 'Bruker SMART APEX area-detector'
_diffrn_measurement_method '\f and \w'
_diffrn_radiation_monochromator graphite
_diffrn_radiation_source 'fine-focus sealed tube'
_diffrn_radiation_type MoK\a
_diffrn_radiation_wavelength 0.71073
_diffrn_reflns_av_R_equivalents 0.016
_diffrn_reflns_av_sigmaI/netI 0.026
_diffrn_reflns_limit_h_max 9
_diffrn_reflns_limit_h_min -9
_diffrn_reflns_limit_k_max 10
_diffrn_reflns_limit_k_min -10
_diffrn_reflns_limit_l_max 10
_diffrn_reflns_limit_l_min -12
_diffrn_reflns_number 4574
_diffrn_reflns_theta_full 27.5
_diffrn_reflns_theta_max 27.5
_diffrn_reflns_theta_min 2.4
_diffrn_standards_decay_% 0
_diffrn_standards_interval_count 0
_diffrn_standards_interval_time 0
_diffrn_standards_number 0
_exptl_absorpt_coefficient_mu 1.224
_exptl_absorpt_correction_T_max 0.953
_exptl_absorpt_correction_T_min 0.797
_exptl_absorpt_correction_type multi-scan
_exptl_absorpt_process_details '(SADABS; Sheldrick, 1996)'
_exptl_crystal_colour Green
_exptl_crystal_density_diffrn 1.655
_exptl_crystal_density_method 'not measured'
_exptl_crystal_description Plate
_exptl_crystal_F_000 287
_exptl_crystal_size_max 0.20
_exptl_crystal_size_mid 0.16
_exptl_crystal_size_min 0.04
_refine_diff_density_max 0.43
_refine_diff_density_min -0.40
_refine_ls_extinction_method none
_refine_ls_goodness_of_fit_ref 1.13
_refine_ls_hydrogen_treatment mixed
_refine_ls_matrix_type full
_refine_ls_number_parameters 161
_refine_ls_number_reflns 2426
_refine_ls_number_restraints 2
_refine_ls_restrained_S_all 1.13
_refine_ls_R_factor_all 0.038
_refine_ls_R_factor_gt 0.033
_refine_ls_shift/su_max 0.001
_refine_ls_shift/su_mean 0.000
_refine_ls_structure_factor_coef Fsqd
_refine_ls_weighting_details 'calc w = 1/[\s^2^(Fo^2^)+(0.0798P)^2^+0.4598P] where P=(Fo^2^+2Fc^2^)/3'
_refine_ls_weighting_scheme calc
_refine_ls_wR_factor_gt 0.102
_refine_ls_wR_factor_ref 0.134
_reflns_number_gt 2246
_reflns_number_total 2426
_reflns_threshold_expression I>2\s(I)
_cod_data_source_file bt2143.cif
_cod_data_source_block I
_cod_depositor_comments
;
The following automatic conversions were performed:
'_symmetry_cell_setting' value 'Triclinic' changed to 'triclinic'
according to '/home/saulius/struct/CIF-dictionaries/cif_core.dic'
dictionary named 'cif_core.dic' version 2.4.1 from
2010-06-29.

'_exptl_absorpt_correction_type' value 'Multi-scan' changed
to 'multi-scan' according to
'/home/saulius/struct/CIF-dictionaries/cif_core.dic' dictionary named
'cif_core.dic' version 2.4.1 from 2010-06-29.

Automatic conversion script
Id: cif_fix_enum 1527 2010-12-29 10:47:43Z saulius 

The following automatic conversions were performed:

'_symmetry_cell_setting' value 'Triclinic' changed to 'triclinic'
according to /home/saulius/struct/CIF-dictionaries/cif_core.dic
dictionary named 'cif_core.dic' version 2.4.1 from
2010-06-29.

'_exptl_absorpt_correction_type' value 'Multi-scan'
changed to 'multi-scan' according to
/home/saulius/struct/CIF-dictionaries/cif_core.dic dictionary named
'cif_core.dic' version 2.4.1 from 2010-06-29.

Automatic conversion script
Id: cif_fix_values 1715 2011-07-08 13:25:40Z adriana 
;
_cod_database_code 2209772
_cod_database_fobs_code 2209772

loop_
_symmetry_equiv_pos_as_xyz
'x, y, z'
'-x, -y, -z'

loop_
_atom_site_type_symbol
_atom_site_label
_atom_site_fract_x
_atom_site_fract_y
_atom_site_fract_z
_atom_site_U_iso_or_equiv
_atom_site_adp_type
_atom_site_calc_flag
_atom_site_refinement_flags
_atom_site_occupancy
Cu Cu1 0.5000 0.5000 0.5000 0.0277(2) Uani d S 1
S S1 0.83780(10) -0.25966(7) 0.24513(7) 0.0266(2) Uani d . 1
N N1 0.7723(3) 0.3882(3) 0.4825(3) 0.0272(5) Uani d D 1
N N2 0.4769(4) 0.7176(3) 0.8822(3) 0.0320(5) Uani d . 1
O O1 0.6468(3) -0.3122(3) 0.3104(2) 0.0371(5) Uani d . 1
O O2 0.9907(3) -0.3631(3) 0.2932(2) 0.0365(5) Uani d . 1
O O3 0.8703(4) -0.2379(3) 0.0908(2) 0.0433(6) Uani d . 1
O O4 0.5561(3) 0.6234(2) 0.6565(2) 0.0318(4) Uani d . 1
C C1 0.8380(4) -0.0694(3) 0.3149(3) 0.0253(5) Uani d . 1
C C2 0.9140(4) 0.0548(3) 0.2277(3) 0.0294(6) Uani d . 1
C C3 0.8985(4) 0.2059(3) 0.2842(3) 0.0296(6) Uani d . 1
C C4 0.8081(4) 0.2306(3) 0.4261(3) 0.0243(5) Uani d . 1
C C5 0.7390(4) 0.1042(3) 0.5145(3) 0.0298(6) Uani d . 1
C C6 0.7533(4) -0.0457(3) 0.4595(3) 0.0292(6) Uani d . 1
C C7 0.4648(4) 0.6180(4) 0.7852(3) 0.0337(6) Uani d . 1
C C8 0.5897(6) 0.8538(4) 0.8463(4) 0.0466(8) Uani d . 1
C C9 0.3571(6) 0.7111(5) 1.0269(4) 0.0497(9) Uani d . 1
H H1N 0.799(6) 0.382(5) 0.565(2) 0.050(10) Uiso d D 1
H H2N 0.840(4) 0.456(3) 0.429(3) 0.030(10) Uiso d D 1
H H2 0.9750 0.0379 0.1322 0.035 Uiso calc R 1
H H3 0.9492 0.2902 0.2262 0.036 Uiso calc R 1
H H5 0.6829 0.1203 0.6110 0.036 Uiso calc R 1
H H6 0.7065 -0.1305 0.5187 0.035 Uiso calc R 1
H H7 0.3830 0.5375 0.8132 0.040 Uiso calc R 1
H H8a 0.6849 0.8349 0.7590 0.070 Uiso calc R 1
H H8b 0.6532 0.8697 0.9229 0.070 Uiso calc R 1
H H8c 0.5058 0.9470 0.8332 0.070 Uiso calc R 1
H H9a 0.2873 0.6180 1.0390 0.075 Uiso calc R 1
H H9b 0.2671 0.8043 1.0413 0.075 Uiso calc R 1
H H9c 0.4377 0.7068 1.0959 0.075 Uiso calc R 1

loop_
_atom_site_aniso_label
_atom_site_aniso_U_11
_atom_site_aniso_U_22
_atom_site_aniso_U_33
_atom_site_aniso_U_12
_atom_site_aniso_U_13
_atom_site_aniso_U_23
Cu1 0.0323(3) 0.0232(3) 0.0297(3) 0.0014(2) -0.0108(2) -0.0098(2)
S1 0.0319(4) 0.0217(3) 0.0270(4) -0.0024(3) -0.0074(3) -0.0034(2)
N1 0.0320(10) 0.0220(10) 0.0300(10) -0.0030(10) -0.0100(10) -0.0030(10)
N2 0.0360(10) 0.0340(10) 0.0270(10) -0.0040(10) -0.0050(10) -0.0070(10)
O1 0.0350(10) 0.0310(10) 0.0480(10) -0.0110(10) -0.0090(10) -0.0060(10)
O2 0.0380(10) 0.0300(10) 0.0430(10) 0.0010(10) -0.0140(10) -0.0020(10)
O3 0.063(2) 0.0400(10) 0.0270(10) -0.0060(10) -0.0090(10) -0.0050(10)
O4 0.0340(10) 0.0330(10) 0.0310(10) -0.0010(10) -0.0090(10) -0.0120(10)
C1 0.0280(10) 0.0230(10) 0.0260(10) -0.0030(10) -0.0070(10) -0.0010(10)
C2 0.0320(10) 0.0290(10) 0.0240(10) -0.0010(10) 0.0000(10) -0.0010(10)
C3 0.0320(10) 0.0220(10) 0.0320(10) -0.0020(10) -0.0010(10) 0.0030(10)
C4 0.0230(10) 0.0220(10) 0.0300(10) 0.0010(10) -0.0090(10) -0.0030(10)
C5 0.0350(10) 0.0320(10) 0.0220(10) -0.0060(10) -0.0040(10) -0.0020(10)
C6 0.0370(10) 0.0220(10) 0.0280(10) -0.0060(10) -0.0040(10) 0.0010(10)
C7 0.038(2) 0.0300(10) 0.035(2) -0.0060(10) -0.0100(10) -0.0040(10)
C8 0.059(2) 0.042(2) 0.041(2) -0.018(2) -0.010(2) -0.0110(10)
C9 0.054(2) 0.061(2) 0.033(2) -0.008(2) -0.006(2) -0.005(2)

loop_
_atom_type_symbol
_atom_type_description
_atom_type_scat_dispersion_real
_atom_type_scat_dispersion_imag
_atom_type_scat_source
C C 0.0033 0.0016 'International Tables Vol C Tables 4.2.6.8 and 6.1.1.4'
H H 0.0000 0.0000 'International Tables Vol C Tables 4.2.6.8 and 6.1.1.4'
N N 0.0061 0.0033 'International Tables Vol C Tables 4.2.6.8 and 6.1.1.4'
O O 0.0106 0.0060 'International Tables Vol C Tables 4.2.6.8 and 6.1.1.4'
S S 0.1246 0.1234 'International Tables Vol C Tables 4.2.6.8 and 6.1.1.4'
Cu Cu 0.3201 1.2651 'International Tables Vol C Tables 4.2.6.8 and 6.1.1.4'

loop_
_geom_angle_atom_site_label_1
_geom_angle_atom_site_label_2
_geom_angle_atom_site_label_3
_geom_angle_site_symmetry_1
_geom_angle_site_symmetry_3
_geom_angle
_geom_angle_publ_flag
O1 Cu1 O1 1_565 2_656 180 no
O1 Cu1 O4 1_565 . 92.87(8) yes
O1 Cu1 O4 1_565 2_666 87.13(8) yes
O1 Cu1 N1 1_565 . 86.57(9) yes
O1 Cu1 N1 1_565 2_666 93.43(8) yes
O4 Cu1 O4 . 2_666 180 no
O4 Cu1 N1 . . 86.64(9) yes
O4 Cu1 N1 . 2_666 93.36(9) yes
N1 Cu1 N1 . 2_666 180 no
O3 S1 O2 . . 113.4(2) no
O3 S1 O1 . . 113.3(2) no
O2 S1 O1 . . 110.80(10) no
O3 S1 C1 . . 106.60(10) no
O2 S1 C1 . . 107.00(10) no
O1 S1 C1 . . 105.20(10) no
C4 N1 Cu1 . . 117.5(2) no
C7 N2 C8 . . 121.7(3) no
C7 N2 C9 . . 121.6(3) no
C8 N2 C9 . . 116.2(3) no
C7 O4 Cu1 . . 124.3(2) no
C2 C1 C6 . . 120.3(2) no
C2 C1 S1 . . 121.2(2) no
C6 C1 S1 . . 118.4(2) no
C1 C2 C3 . . 119.4(2) no
C4 C3 C2 . . 120.2(2) no
C3 C4 C5 . . 120.1(2) no
C3 C4 N1 . . 121.1(2) no
C5 C4 N1 . . 118.7(2) no
C6 C5 C4 . . 120.1(3) no
C5 C6 C1 . . 119.7(2) no
O4 C7 N2 . . 124.5(3) no
C4 N1 H1N . . 107(3) no
Cu1 N1 H1N . . 108(3) no
C4 N1 H2N . . 113(2) no
Cu1 N1 H2N . . 101(2) no
H1N N1 H2N . . 110(4) no
C1 C2 H2 . . 120.3 no
C3 C2 H2 . . 120.3 no
C4 C3 H3 . . 119.9 no
C2 C3 H3 . . 119.9 no
C6 C5 H5 . . 119.9 no
C4 C5 H5 . . 119.9 no
C5 C6 H6 . . 120.1 no
C1 C6 H6 . . 120.1 no
O4 C7 H7 . . 117.7 no
N2 C7 H7 . . 117.7 no
N2 C8 H8a . . 109.5 no
N2 C8 H8b . . 109.5 no
H8a C8 H8b . . 109.5 no
N2 C8 H8c . . 109.5 no
H8a C8 H8c . . 109.5 no
H8b C8 H8c . . 109.5 no
N2 C9 H9a . . 109.5 no
N2 C9 H9b . . 109.5 no
H9a C9 H9b . . 109.5 no
N2 C9 H9c . . 109.5 no
H9a C9 H9c . . 109.5 no
H9b C9 H9c . . 109.5 no

loop_
_geom_bond_atom_site_label_1
_geom_bond_atom_site_label_2
_geom_bond_site_symmetry_2
_geom_bond_distance
_geom_bond_publ_flag
Cu1 N1 . 2.047(2) yes
Cu1 N1 2_666 2.047(2) yes
Cu1 O1 1_565 2.465(2) yes
Cu1 O1 2_656 2.465(2) yes
Cu1 O4 . 1.994(2) yes
Cu1 O4 2_666 1.994(2) yes
S1 O3 . 1.443(2) no
S1 O2 . 1.465(2) no
S1 O1 . 1.467(2) no
S1 C1 . 1.771(3) no
N1 C4 . 1.440(3) no
N2 C7 . 1.304(4) no
N2 C8 . 1.452(4) no
N2 C9 . 1.455(4) no
O4 C7 . 1.256(4) no
C1 C2 . 1.382(4) no
C1 C6 . 1.394(4) no
C2 C3 . 1.396(4) no
C3 C4 . 1.381(4) no
C4 C5 . 1.386(4) no
C5 C6 . 1.382(4) no
N1 H1N . 0.850(10) no
N1 H2N . 0.850(10) no
C2 H2 . 0.93 no
C3 H3 . 0.93 no
C5 H5 . 0.93 no
C6 H6 . 0.93 no
C7 H7 . 0.93 no
C8 H8a . 0.96 no
C8 H8b . 0.96 no
C8 H8c . 0.96 no
C9 H9a . 0.96 no
C9 H9b . 0.96 no
C9 H9c . 0.96 no

loop_
_geom_hbond_atom_site_label_D
_geom_hbond_atom_site_label_H
_geom_hbond_atom_site_label_A
_geom_hbond_site_symmetry_A
_geom_hbond_distance_DH
_geom_hbond_distance_HA
_geom_hbond_distance_DA
_geom_hbond_angle_DHA
_geom_hbond_publ_flag
N1 H2N O2 1_565 0.850(10) 2.170(10) 3.018(3) 176(3) yes
N1 H1N O2 2_756 0.850(10) 2.21(2) 2.987(3) 152(4) yes

loop_
_geom_torsion_atom_site_label_1
_geom_torsion_atom_site_label_2
_geom_torsion_atom_site_label_3
_geom_torsion_atom_site_label_4
_geom_torsion_site_symmetry_1
_geom_torsion
_geom_torsion_publ_flag
O4 Cu1 N1 C4 2_666 -25.8(2) no
O4 Cu1 N1 C4 . 154.2(2) no
O1 Cu1 N1 C4 2_656 67.3(2) no
O1 Cu1 N1 C4 1_565 -112.7(2) no
N1 Cu1 O4 C7 2_666 62.9(2) no
N1 Cu1 O4 C7 . -117.1(2) no
O1 Cu1 O4 C7 2_656 -23.5(2) no
O1 Cu1 O4 C7 1_565 156.5(2) no
O3 S1 C1 C2 . -17.0(3) no
O2 S1 C1 C2 . 104.6(2) no
O1 S1 C1 C2 . -137.5(2) no
O3 S1 C1 C6 . 160.8(2) no
O2 S1 C1 C6 . -77.6(2) no
O1 S1 C1 C6 . 40.3(3) no
C6 C1 C2 C3 . -2.5(4) no
S1 C1 C2 C3 . 175.2(2) no
C1 C2 C3 C4 . 0.1(4) no
C2 C3 C4 C5 . 2.5(4) no
C2 C3 C4 N1 . -173.4(3) no
Cu1 N1 C4 C3 . 99.8(3) no
Cu1 N1 C4 C5 . -76.1(3) no
C3 C4 C5 C6 . -2.6(4) no
N1 C4 C5 C6 . 173.3(3) no
C4 C5 C6 C1 . 0.2(4) no
C2 C1 C6 C5 . 2.4(4) no
S1 C1 C6 C5 . -175.4(2) no
Cu1 O4 C7 N2 . -167.4(2) no
C8 N2 C7 O4 . 4.5(5) no
C9 N2 C7 O4 . 175.7(3) no
